data_2213916
loop_
_publ_author_name
'Jia-Jun Han'
'Ning Li'

_publ_section_title
;
 (2-Amino-4,5-dimethylbenzenesulfonato-\k<i>N</i>)diaquasilver(I)
;
_journal_coeditor_code NG2266
_journal_issue 6
_journal_name_full 'Acta Crystallographica Section E'
_journal_page_first m1635
_journal_page_last m1635
_journal_paper_doi 10.1107/S1600536807022052
_journal_volume 63
_journal_year 2007
_chemical_formula_iupac '[Ag (C8 H10 N O3 S) (H2 O1)2]'
_chemical_formula_moiety 'C8 H10 N O3 S, Ag H4 O2'
_chemical_formula_sum 'C8 H14 Ag N O5 S'
_chemical_formula_weight 344.13
_chemical_name_systematic
;
(2-Amino-4,5-dimethylbenzenesulfonato-\k<i>N</i>)diaquasilver(I)
;
_space_group_IT_number 14
_symmetry_cell_setting monoclinic
_symmetry_space_group_name_Hall '-P 2ybc'
_symmetry_space_group_name_H-M 'P 1 21/c 1'
_atom_sites_solution_hydrogens geom
_atom_sites_solution_primary direct
_atom_sites_solution_secondary difmap
_audit_creation_method SHELXL-97
_cell_angle_alpha 90.00
_cell_angle_beta 93.2630(10)
_cell_angle_gamma 90.00
_cell_formula_units_Z 4
_cell_length_a 12.0636(6)
_cell_length_b 9.8642(5)
_cell_length_c 10.3509(6)
_cell_measurement_reflns_used 2881
_cell_measurement_temperature 293(2)
_cell_measurement_theta_max 28.21
_cell_measurement_theta_min 1.69
_cell_volume 1229.74(11)
_computing_cell_refinement SMART
_computing_data_collection 'SMART (Bruker, 1998)'
_computing_data_reduction 'SAINT (Bruker, 1998)'
_computing_molecular_graphics 'SHELXTL (Bruker, 1998)'
_computing_publication_material SHELXTL
_computing_structure_refinement 'SHELXL97 (Sheldrick, 1997)'
_computing_structure_solution 'SHELXS97 (Sheldrick, 1997)'
_diffrn_ambient_temperature 293(2)
_diffrn_measured_fraction_theta_full 1.000
_diffrn_measured_fraction_theta_max 0.952
_diffrn_measurement_device_type 'Bruker APEX CCD area-detector'
_diffrn_measurement_method '\f and \w'
_diffrn_radiation_monochromator graphite
_diffrn_radiation_source 'fine-focus sealed tube'
_diffrn_radiation_type MoK\a
_diffrn_radiation_wavelength 0.71073
_diffrn_reflns_av_R_equivalents 0.0737
_diffrn_reflns_av_sigmaI/netI 0.0547
_diffrn_reflns_limit_h_max 16
_diffrn_reflns_limit_h_min -12
_diffrn_reflns_limit_k_max 10
_diffrn_reflns_limit_k_min -12
_diffrn_reflns_limit_l_max 13
_diffrn_reflns_limit_l_min -13
_diffrn_reflns_number 7355
_diffrn_reflns_theta_full 25.00
_diffrn_reflns_theta_max 28.21
_diffrn_reflns_theta_min 1.69
_exptl_absorpt_coefficient_mu 1.813
_exptl_absorpt_correction_T_max 0.637
_exptl_absorpt_correction_T_min 0.542
_exptl_absorpt_correction_type multi-scan
_exptl_absorpt_process_details '(SAINT; Bruker, 1998)'
_exptl_crystal_colour colorless
_exptl_crystal_density_diffrn 1.859
_exptl_crystal_density_method 'not measured'
_exptl_crystal_description block
_exptl_crystal_F_000 688
_exptl_crystal_size_max 0.33
_exptl_crystal_size_mid 0.27
_exptl_crystal_size_min 0.25
_refine_diff_density_max 0.811
_refine_diff_density_min -0.666
_refine_ls_extinction_coef 0.0241(14)
_refine_ls_extinction_expression Fc^*^=kFc[1+0.001xFc^2^\l^3^/sin(2\q)]^-1/4^
_refine_ls_extinction_method SHELXL97
_refine_ls_goodness_of_fit_ref 1.044
_refine_ls_hydrogen_treatment mixed
_refine_ls_matrix_type full
_refine_ls_number_parameters 166
_refine_ls_number_reflns 2881
_refine_ls_number_restraints 7
_refine_ls_restrained_S_all 1.045
_refine_ls_R_factor_all 0.0409
_refine_ls_R_factor_gt 0.0358
_refine_ls_shift/su_max 0.001
_refine_ls_shift/su_mean 0.000
_refine_ls_structure_factor_coef Fsqd
_refine_ls_weighting_details 'calc w=1/[\s^2^(Fo^2^)+(0.0556P)^2^] where P=(Fo^2^+2Fc^2^)/3'
_refine_ls_weighting_scheme calc
_refine_ls_wR_factor_gt 0.0954
_refine_ls_wR_factor_ref 0.0971
_reflns_number_gt 2381
_reflns_number_total 2881
_reflns_threshold_expression I>2\s(I)
_cod_data_source_file ng2266.cif
_cod_data_source_block I
_cod_depositor_comments
;
The following automatic conversions were performed:
'_symmetry_cell_setting' value 'Monoclinic' changed to 'monoclinic'
according to '/home/saulius/struct/CIF-dictionaries/cif_core.dic'
dictionary named 'cif_core.dic' version 2.4.1 from 2010-06-29.

Automatic conversion script
Id: cif_fix_enum 1527 2010-12-29 10:47:43Z saulius 

The following automatic conversions were performed:

'_symmetry_cell_setting' value 'Monoclinic' changed to 'monoclinic'
according to /home/saulius/struct/CIF-dictionaries/cif_core.dic
dictionary named 'cif_core.dic' version 2.4.1 from 2010-06-29.

Automatic conversion script
Id: cif_fix_values 1715 2011-07-08 13:25:40Z adriana 
;
_cod_original_sg_symbol_H-M 'P 21/c'
_cod_database_code 2213916
_cod_database_fobs_code 2213916

loop_
_symmetry_equiv_pos_as_xyz
'x, y, z'
'-x, y+1/2, -z+1/2'
'-x, -y, -z'
'x, -y-1/2, z-1/2'

loop_
_atom_site_type_symbol
_atom_site_label
_atom_site_fract_x
_atom_site_fract_y
_atom_site_fract_z
_atom_site_U_iso_or_equiv
_atom_site_adp_type
_atom_site_calc_flag
_atom_site_refinement_flags
_atom_site_occupancy
C C1 0.7014(2) 0.5742(2) 0.2547(2) 0.0302(5) Uani d . 1
C C2 0.5932(2) 0.5483(3) 0.2888(3) 0.0378(6) Uani d . 1
H H2 0.5821 0.5069 0.3677 0.045 Uiso calc R 1
C C3 0.5019(2) 0.5827(3) 0.2082(3) 0.0414(7) Uani d . 1
C C4 0.5188(2) 0.6492(3) 0.0924(3) 0.0408(6) Uani d . 1
C C5 0.6275(2) 0.6730(3) 0.0580(3) 0.0386(6) Uani d . 1
H H5 0.6386 0.7167 -0.0199 0.046 Uiso calc R 1
C C6 0.7194(2) 0.6339(3) 0.1355(2) 0.0311(5) Uani d . 1
C C7 0.3854(3) 0.5482(5) 0.2461(4) 0.0643(10) Uani d . 1
H H7A 0.3445 0.6304 0.2580 0.096 Uiso calc R 1
H H7B 0.3895 0.4974 0.3253 0.096 Uiso calc R 1
H H7C 0.3484 0.4951 0.1789 0.096 Uiso calc R 1
C C8 0.4235(3) 0.6948(4) 0.0021(4) 0.0580(9) Uani d . 1
H H8A 0.4520 0.7349 -0.0738 0.087 Uiso calc R 1
H H8B 0.3797 0.7604 0.0450 0.087 Uiso calc R 1
H H8C 0.3780 0.6181 -0.0225 0.087 Uiso calc R 1
N N1 0.8264(2) 0.6491(3) 0.0889(2) 0.0391(5) Uani d D 1
H H2A 0.829(3) 0.717(4) 0.040(4) 0.059 Uiso d . 1
H H1A 0.8871(19) 0.639(4) 0.126(3) 0.059 Uiso d D 1
O O1 0.86923(19) 0.4162(2) 0.3114(2) 0.0460(5) Uani d . 1
O O2 0.76622(16) 0.5008(2) 0.48734(17) 0.0433(5) Uani d . 1
O O3 0.88482(17) 0.6513(2) 0.3724(2) 0.0467(5) Uani d . 1
S S1 0.81314(5) 0.53146(7) 0.36498(6) 0.02929(17) Uani d . 1
Ag Ag1 0.887415(18) 0.42546(3) -0.07922(2) 0.04829(14) Uani d . 1
O O1W 0.8839(2) 0.2714(3) 0.0647(3) 0.0591(6) Uani d D 1
H HW11 0.836(2) 0.210(3) 0.039(4) 0.089 Uiso d D 1
H HW12 0.9488(15) 0.234(4) 0.073(4) 0.089 Uiso d D 1
O O2W 0.8922(2) 0.5559(3) -0.2436(3) 0.0587(6) Uani d D 1
H HW21 0.9604(15) 0.558(4) -0.266(5) 0.088 Uiso d D 1
H HW22 0.872(3) 0.6373(18) -0.226(4) 0.088 Uiso d D 1

loop_
_atom_site_aniso_label
_atom_site_aniso_U_11
_atom_site_aniso_U_22
_atom_site_aniso_U_33
_atom_site_aniso_U_12
_atom_site_aniso_U_13
_atom_site_aniso_U_23
C1 0.0332(12) 0.0315(13) 0.0256(11) -0.0003(10) 0.0005(9) -0.0019(9)
C2 0.0360(14) 0.0489(17) 0.0288(13) -0.0049(12) 0.0041(10) -0.0018(11)
C3 0.0324(13) 0.0505(18) 0.0413(15) -0.0021(12) 0.0004(11) -0.0114(13)
C4 0.0403(15) 0.0389(16) 0.0418(15) 0.0055(12) -0.0088(11) -0.0053(12)
C5 0.0478(15) 0.0347(14) 0.0325(13) -0.0012(11) -0.0036(11) 0.0061(11)
C6 0.0348(12) 0.0298(13) 0.0287(12) -0.0014(10) 0.0023(9) -0.0006(10)
C7 0.0345(16) 0.099(3) 0.059(2) -0.0115(17) 0.0026(14) -0.016(2)
C8 0.0491(17) 0.053(2) 0.069(2) 0.0071(15) -0.0193(15) 0.0019(17)
N1 0.0382(12) 0.0436(15) 0.0363(12) -0.0022(11) 0.0089(10) 0.0063(10)
O1 0.0530(13) 0.0471(13) 0.0378(11) 0.0164(9) 0.0015(9) -0.0060(9)
O2 0.0433(10) 0.0616(14) 0.0251(9) 0.0013(10) 0.0040(8) 0.0036(9)
O3 0.0452(11) 0.0460(13) 0.0472(11) -0.0137(9) -0.0125(8) 0.0066(10)
S1 0.0311(3) 0.0332(3) 0.0235(3) -0.0006(2) 0.0007(2) -0.0003(2)
Ag1 0.04155(18) 0.0547(2) 0.04816(19) 0.00171(9) -0.00134(11) 0.00677(10)
O1W 0.0624(14) 0.0517(14) 0.0621(14) 0.0034(12) -0.0073(12) -0.0065(12)
O2W 0.0590(15) 0.0646(16) 0.0526(14) -0.0003(12) 0.0043(11) -0.0009(12)

loop_
_atom_type_symbol
_atom_type_description
_atom_type_scat_dispersion_real
_atom_type_scat_dispersion_imag
_atom_type_scat_source
C C 0.0033 0.0016 'International Tables Vol C Tables 4.2.6.8 and 6.1.1.4'
H H 0.0000 0.0000 'International Tables Vol C Tables 4.2.6.8 and 6.1.1.4'
N N 0.0061 0.0033 'International Tables Vol C Tables 4.2.6.8 and 6.1.1.4'
O O 0.0106 0.0060 'International Tables Vol C Tables 4.2.6.8 and 6.1.1.4'
S S 0.1246 0.1234 'International Tables Vol C Tables 4.2.6.8 and 6.1.1.4'
Ag Ag -0.8971 1.1015 'International Tables Vol C Tables 4.2.6.8 and 6.1.1.4'

loop_
_geom_angle_atom_site_label_1
_geom_angle_atom_site_label_2
_geom_angle_atom_site_label_3
_geom_angle
_geom_angle_publ_flag
C2 C1 C6 119.7(2) ?
C2 C1 S1 118.9(2) ?
C6 C1 S1 121.4(2) ?
C3 C2 C1 121.8(3) ?
C3 C2 H2 119.1 ?
C1 C2 H2 119.1 ?
C2 C3 C4 118.9(3) ?
C2 C3 C7 120.4(3) ?
C4 C3 C7 120.7(3) ?
C3 C4 C5 119.0(2) ?
C3 C4 C8 122.0(3) ?
C5 C4 C8 119.0(3) ?
C6 C5 C4 122.5(3) ?
C6 C5 H5 118.8 ?
C4 C5 H5 118.8 ?
C5 C6 C1 118.0(2) ?
C5 C6 N1 119.4(2) ?
C1 C6 N1 122.5(2) ?
C3 C7 H7A 109.5 ?
C3 C7 H7B 109.5 ?
H7A C7 H7B 109.5 ?
C3 C7 H7C 109.5 ?
H7A C7 H7C 109.5 ?
H7B C7 H7C 109.5 ?
C4 C8 H8A 109.5 ?
C4 C8 H8B 109.5 ?
H8A C8 H8B 109.5 ?
C4 C8 H8C 109.5 ?
H8A C8 H8C 109.5 ?
H8B C8 H8C 109.5 ?
C6 N1 H2A 111(3) ?
C6 N1 H1A 130(3) ?
H2A N1 H1A 109(4) ?
O2 S1 O1 112.63(13) ?
O2 S1 O3 112.46(13) ?
O1 S1 O3 111.48(14) ?
O2 S1 C1 107.04(12) ?
O1 S1 C1 107.20(12) ?
O3 S1 C1 105.53(12) ?
O1W Ag1 O2W 171.50(10) y
O1W Ag1 N1 96.09(9) y
O2W Ag1 N1 92.22(9) y
Ag1 O1W HW11 109(3) ?
Ag1 O1W HW12 109(3) ?
HW11 O1W HW12 108(2) ?
Ag1 O2W HW21 107(3) ?
Ag1 O2W HW22 112(3) ?
HW21 O2W HW22 109(2) ?

loop_
_geom_bond_atom_site_label_1
_geom_bond_atom_site_label_2
_geom_bond_distance
_geom_bond_publ_flag
C1 C2 1.395(4) ?
C1 C6 1.396(4) ?
C1 S1 1.767(3) ?
C2 C3 1.386(4) ?
C2 H2 0.9300 ?
C3 C4 1.392(4) ?
C3 C7 1.519(4) ?
C4 C5 1.398(4) ?
C4 C8 1.509(4) ?
C5 C6 1.386(4) ?
C5 H5 0.9300 ?
C6 N1 1.411(3) ?
C7 H7A 0.9600 ?
C7 H7B 0.9600 ?
C7 H7C 0.9600 ?
C8 H8A 0.9600 ?
C8 H8B 0.9600 ?
C8 H8C 0.9600 ?
N1 H2A 0.85(4) ?
N1 H1A 0.814(19) ?
O1 S1 1.450(2) ?
O2 S1 1.4484(18) ?
O3 S1 1.464(2) ?
Ag1 O1W 2.130(3) y
Ag1 O2W 2.136(3) y
Ag1 N1 2.930(3) y
O1W HW11 0.87(3) ?
O1W HW12 0.866(10) ?
O2W HW21 0.866(10) ?
O2W HW22 0.864(10) ?

loop_
_geom_hbond_atom_site_label_D
_geom_hbond_atom_site_label_H
_geom_hbond_atom_site_label_A
_geom_hbond_site_symmetry_A
_geom_hbond_distance_DH
_geom_hbond_distance_HA
_geom_hbond_distance_DA
_geom_hbond_angle_DHA
O1W HW12 O3 2_745 0.866(10) 2.210(12) 3.067(3) 170(4)
O1W HW11 O2 4_565 0.87(3) 2.294(19) 3.119(3) 159(4)
O2W HW21 O1 3_765 0.866(10) 2.151(12) 3.013(3) 174(4)
O2W HW22 O3 4_575 0.864(10) 2.32(2) 3.131(3) 157(4)
N1 H2A O3 4_575 0.85(4) 2.29(4) 3.095(3) 158(3)

loop_
_geom_torsion_atom_site_label_1
_geom_torsion_atom_site_label_2
_geom_torsion_atom_site_label_3
_geom_torsion_atom_site_label_4
_geom_torsion
C6 C1 C2 C3 -1.3(4)
S1 C1 C2 C3 178.3(2)
C1 C2 C3 C4 -2.4(4)
C1 C2 C3 C7 177.7(3)
C2 C3 C4 C5 3.3(4)
C7 C3 C4 C5 -176.8(3)
C2 C3 C4 C8 -177.6(3)
C7 C3 C4 C8 2.4(5)
C3 C4 C5 C6 -0.6(4)
C8 C4 C5 C6 -179.8(3)
C4 C5 C6 C1 -3.0(4)
C4 C5 C6 N1 173.8(3)
C2 C1 C6 C5 3.9(4)
S1 C1 C6 C5 -175.7(2)
C2 C1 C6 N1 -172.8(3)
S1 C1 C6 N1 7.7(4)
C2 C1 S1 O2 -11.9(3)
C6 C1 S1 O2 167.6(2)
C2 C1 S1 O1 109.1(2)
C6 C1 S1 O1 -71.3(2)
C2 C1 S1 O3 -131.9(2)
C6 C1 S1 O3 47.6(2)
